data_7013810
loop_
_publ_author_name
'Matsushima, Yuji'
'Onitsuka, Kiyotaka'
'Takahashi, Shigetoshi'

_publ_section_title
;
 Stereoselective ligand-exchange reaction of planar-chiral
 cyclopentadienyl-ruthenium complexes: thermodynamic control of
 configuration at a stereogenic metal center.
;
_journal_issue 4
_journal_name_full 'Dalton transactions (Cambridge, England : 2003)'
_journal_page_first 547
_journal_page_last 553
_journal_paper_doi 10.1039/b314859a
_journal_year 2004
_chemical_formula_moiety 'C43 H43 I O5 P2 Ru '
_chemical_formula_sum 'C43 H43 I O5 P2 Ru'
_chemical_formula_weight 929.73
_space_group_IT_number 14
_symmetry_cell_setting monoclinic
_symmetry_Int_Tables_number 14
_symmetry_space_group_name_Hall '-P 2ybc'
_symmetry_space_group_name_H-M 'P 1 21/c 1'
_audit_creation_date 'Sat Dec 14 03:40:52 2002'
_audit_creation_method 'from TEXRAY.INF file'
_cell_angle_alpha 90
_cell_angle_beta 92.08(2)
_cell_angle_gamma 90
_cell_formula_units_Z 4
_cell_length_a 13.711(5)
_cell_length_b 13.687(6)
_cell_length_c 21.162(4)
_cell_measurement_reflns_used 25
_cell_measurement_temperature 198.2
_cell_measurement_theta_max 20.0
_cell_measurement_theta_min 19.8
_cell_volume 3969(2)
_computing_cell_refinement 'MSC/AFC Diffractometer Control'
_computing_data_collection 'MSC/AFC Diffractometer Control'
_computing_data_reduction teXsan
_computing_publication_material teXsan
_computing_structure_refinement teXsan
_computing_structure_solution 'DIRDIF92 (PATTY)'
_diffrn_ambient_temperature 198.2
_diffrn_measurement_device_type 'Rigaku AFC5R'
_diffrn_measurement_method \w-2\q
_diffrn_orient_matrix_UB_11 0.04892
_diffrn_orient_matrix_UB_12 0.02788
_diffrn_orient_matrix_UB_13 0.03123
_diffrn_orient_matrix_UB_21 -0.04359
_diffrn_orient_matrix_UB_22 -0.01694
_diffrn_orient_matrix_UB_23 0.03526
_diffrn_orient_matrix_UB_31 0.03215
_diffrn_orient_matrix_UB_32 -0.06538
_diffrn_orient_matrix_UB_33 0.00418
_diffrn_radiation_detector 'scintillation counter'
_diffrn_radiation_monochromator graphite
_diffrn_radiation_source 'Rigaku rotating anode'
_diffrn_radiation_type 'Mo K\a'
_diffrn_radiation_wavelength 0.7107
_diffrn_reflns_av_R_equivalents 0.040
_diffrn_reflns_av_sigmaI/netI 0.101
_diffrn_reflns_limit_h_max 17
_diffrn_reflns_limit_h_min 0
_diffrn_reflns_limit_k_max 0
_diffrn_reflns_limit_k_min -17
_diffrn_reflns_limit_l_max 27
_diffrn_reflns_limit_l_min -27
_diffrn_reflns_number 9466
_diffrn_reflns_reduction_process 'Lp corrections applied'
_diffrn_reflns_theta_max 27.49
_diffrn_reflns_theta_min 2.82
_diffrn_standards_decay_% -29.94
_diffrn_standards_interval_count 150
_diffrn_standards_number 3
_exptl_absorpt_coefficient_mu 1.298
_exptl_absorpt_correction_T_max 0.999
_exptl_absorpt_correction_T_min 0.883
_exptl_absorpt_correction_type psi-scan
_exptl_absorpt_process_details '(North, Phillips & Mathews, 1968)'
_exptl_crystal_colour red
_exptl_crystal_density_diffrn 1.556
_exptl_crystal_density_method 'not measured'
_exptl_crystal_description plate
_exptl_crystal_F_000 1872.00
_exptl_crystal_size_max 0.450
_exptl_crystal_size_mid 0.350
_exptl_crystal_size_min 0.200
_refine_diff_density_max 0.99
_refine_diff_density_min -1.79
_refine_ls_extinction_method none
_refine_ls_goodness_of_fit_ref 1.184
_refine_ls_hydrogen_treatment noref
_refine_ls_matrix_type full
_refine_ls_number_constraints 0
_refine_ls_number_parameters 469
_refine_ls_number_reflns 6146
_refine_ls_number_restraints 0
_refine_ls_R_factor_gt 0.0492
_refine_ls_shift/su_max 0.0080
_refine_ls_shift/su_mean 0.0010
_refine_ls_structure_factor_coef F
_refine_ls_weighting_details 'w = 1/[\s^2^(Fo) + 0.00194|Fo|^2^]'
_refine_ls_weighting_scheme calc
_refine_ls_wR_factor_gt 0.0760
_refine_ls_wR_factor_ref 0.0760
_reflns_number_gt 6146
_reflns_number_total 9094
_reflns_threshold_expression >3.0sigma(I)
_cod_data_source_file b314859a.txt
_cod_data_source_block (C5H2MeBuCO2CH2CH2PPh2)Ru(P(OPh)3)I_complex_2i-II
_cod_depositor_comments
;
The following automatic conversions were performed:
'_reflns_observed_expression' tag replaced with
'_reflns_threshold_expression' tag as specified in the replacement
file
'cod-tools/trunk/perl-scripts/inputs/replacement_tags.lst'.

'_atom_site_calc_flags'
tag replaced with '_atom_site_calc_flag' tag as specified in the
replacement file
'cod-tools/trunk/perl-scripts/inputs/replacement_tags.lst'.

'_atom_type_scat_imag'
tag replaced with '_atom_type_scat_dispersion_imag' tag as specified
in the replacement file
'cod-tools/trunk/perl-scripts/inputs/replacement_tags.lst'.

Automatic conversion script
Id: cif_correct_tags 3137 2015-03-23 15:08:43Z antanas 
;
_cod_original_cell_volume 3968(2)
_cod_original_sg_symbol_H-M 'P 21/c       '
_cod_original_formula_sum 'C43 H43 I O5 P2 Ru '
_cod_database_code 7013810

loop_
_symmetry_equiv_pos_as_xyz
x,y,z
-x,1/2+y,1/2-z
-x,-y,-z
x,1/2-y,1/2+z

loop_
_atom_site_label
_atom_site_type_symbol
_atom_site_fract_x
_atom_site_fract_y
_atom_site_fract_z
_atom_site_U_iso_or_equiv
_atom_site_adp_type
_atom_site_occupancy
_atom_site_calc_flag
_atom_site_refinement_flags
_atom_site_disorder_assembly
_atom_site_disorder_group
I(1) I 0.08527(3) 0.00907(3) 0.34395(2) 0.0252(1) Uani 1.00 d . . .
Ru(1) Ru 0.28157(3) -0.01828(4) 0.35863(2) 0.0196(1) Uani 1.00 d . . .
P(1) P 0.2990(1) 0.1523(1) 0.36515(8) 0.0218(4) Uani 1.00 d . . .
P(2) P 0.3059(1) -0.0140(1) 0.25610(7) 0.0208(4) Uani 1.00 d . . .
O(1) O 0.5599(4) 0.0127(4) 0.3870(3) 0.046(2) Uani 1.00 d . . .
O(2) O 0.4656(3) 0.0914(4) 0.4562(2) 0.031(1) Uani 1.00 d . . .
O(3) O 0.4105(3) 0.0338(4) 0.2433(2) 0.029(1) Uani 1.00 d . . .
O(4) O 0.3221(3) -0.1145(3) 0.2168(2) 0.025(1) Uani 1.00 d . . .
O(5) O 0.2413(3) 0.0489(3) 0.2059(2) 0.027(1) Uani 1.00 d . . .
C(1) C 0.4085(4) -0.0554(6) 0.4178(3) 0.032(2) Uani 1.00 d . . .
C(2) C 0.3933(5) -0.1347(5) 0.3739(3) 0.031(2) Uani 1.00 d . . .
C(3) C 0.3021(5) -0.1779(5) 0.3873(3) 0.029(2) Uani 1.00 d . . .
C(4) C 0.2628(5) -0.1305(5) 0.4412(3) 0.026(2) Uani 1.00 d . . .
C(5) C 0.3267(4) -0.0538(6) 0.4588(3) 0.028(2) Uani 1.00 d . . .
C(6) C 0.4670(5) -0.1757(6) 0.3299(4) 0.039(2) Uani 1.00 d . . .
C(7) C 0.1809(5) -0.1694(6) 0.4807(3) 0.036(2) Uani 1.00 d . . .
C(8) C 0.2321(6) -0.2330(7) 0.5321(4) 0.048(2) Uani 1.00 d . . .
C(9) C 0.1241(6) -0.0912(7) 0.5135(4) 0.044(2) Uani 1.00 d . . .
C(10) C 0.1121(6) -0.2354(6) 0.4410(4) 0.044(2) Uani 1.00 d . . .
C(11) C 0.4871(5) 0.0152(6) 0.4180(3) 0.032(2) Uani 1.00 d . . .
C(12) C 0.4836(5) 0.1866(6) 0.4284(4) 0.037(2) Uani 1.00 d . . .
C(13) C 0.4273(5) 0.1995(5) 0.3660(3) 0.031(2) Uani 1.00 d . . .
C(14) C 0.2464(4) 0.2318(5) 0.3026(3) 0.023(2) Uani 1.00 d . . .
C(15) C 0.1536(5) 0.2726(5) 0.3094(3) 0.030(2) Uani 1.00 d . . .
C(16) C 0.1141(5) 0.3355(5) 0.2622(4) 0.036(2) Uani 1.00 d . . .
C(17) C 0.1656(6) 0.3529(5) 0.2078(4) 0.039(2) Uani 1.00 d . . .
C(18) C 0.2580(6) 0.3139(5) 0.2020(3) 0.036(2) Uani 1.00 d . . .
C(19) C 0.2974(5) 0.2542(5) 0.2487(3) 0.027(2) Uani 1.00 d . . .
C(20) C 0.2516(5) 0.2102(5) 0.4358(3) 0.028(2) Uani 1.00 d . . .
C(21) C 0.2717(6) 0.3077(6) 0.4484(4) 0.042(2) Uani 1.00 d . . .
C(22) C 0.2346(7) 0.3538(7) 0.5009(4) 0.053(3) Uani 1.00 d . . .
C(23) C 0.1764(7) 0.3017(7) 0.5404(4) 0.054(3) Uani 1.00 d . . .
C(24) C 0.1553(6) 0.2056(7) 0.5295(4) 0.043(2) Uani 1.00 d . . .
C(25) C 0.1935(5) 0.1594(5) 0.4768(3) 0.032(2) Uani 1.00 d . . .
C(26) C 0.4649(5) 0.0348(5) 0.1886(3) 0.030(2) Uani 1.00 d . . .
C(27) C 0.5617(6) 0.0113(6) 0.1963(4) 0.046(2) Uani 1.00 d . . .
C(28) C 0.6221(7) 0.0191(9) 0.1458(6) 0.070(4) Uani 1.00 d . . .
C(29) C 0.5858(8) 0.0512(8) 0.0879(5) 0.063(3) Uani 1.00 d . . .
C(30) C 0.4880(8) 0.0754(8) 0.0804(4) 0.066(3) Uani 1.00 d . . .
C(31) C 0.4257(6) 0.0689(6) 0.1312(4) 0.043(2) Uani 1.00 d . . .
C(32) C 0.2679(4) -0.2007(5) 0.2190(3) 0.022(2) Uani 1.00 d . . .
C(33) C 0.3144(5) -0.2845(5) 0.1996(3) 0.031(2) Uani 1.00 d . . .
C(34) C 0.2630(6) -0.3724(6) 0.1977(4) 0.040(2) Uani 1.00 d . . .
C(35) C 0.1681(6) -0.3753(6) 0.2150(4) 0.046(2) Uani 1.00 d . . .
C(36) C 0.1223(5) -0.2901(6) 0.2340(4) 0.042(2) Uani 1.00 d . . .
C(37) C 0.1713(5) -0.2032(5) 0.2362(3) 0.029(2) Uani 1.00 d . . .
C(38) C 0.1584(5) 0.0250(5) 0.1693(3) 0.025(2) Uani 1.00 d . . .
C(39) C 0.0734(5) 0.0732(6) 0.1804(3) 0.034(2) Uani 1.00 d . . .
C(40) C -0.0094(6) 0.0544(8) 0.1426(4) 0.052(3) Uani 1.00 d . . .
C(41) C -0.0061(7) -0.0118(7) 0.0940(5) 0.058(3) Uani 1.00 d . . .
C(42) C 0.0798(8) -0.0573(7) 0.0811(4) 0.061(3) Uani 1.00 d . . .
C(43) C 0.1650(6) -0.0397(6) 0.1196(3) 0.041(2) Uani 1.00 d . . .
H(1) H 0.2720 -0.2300 0.3642 0.0346 Uiso 1.00 calc . . .
H(2) H 0.3175 -0.0086 0.4921 0.0340 Uiso 1.00 calc . . .
H(3) H 0.4876 -0.2383 0.3445 0.0468 Uiso 1.00 calc . . .
H(4) H 0.4381 -0.1815 0.2885 0.0468 Uiso 1.00 calc . . .
H(5) H 0.5217 -0.1332 0.3288 0.0468 Uiso 1.00 calc . . .
H(6) H 0.1848 -0.2596 0.5589 0.0575 Uiso 1.00 calc . . .
H(7) H 0.2664 -0.2845 0.5127 0.0575 Uiso 1.00 calc . . .
H(8) H 0.2768 -0.1939 0.5565 0.0575 Uiso 1.00 calc . . .
H(9) H 0.1675 -0.0527 0.5392 0.0529 Uiso 1.00 calc . . .
H(10) H 0.0919 -0.0507 0.4828 0.0529 Uiso 1.00 calc . . .
H(11) H 0.0771 -0.1208 0.5393 0.0529 Uiso 1.00 calc . . .
H(12) H 0.0649 -0.2633 0.4673 0.0525 Uiso 1.00 calc . . .
H(13) H 0.0800 -0.1977 0.4087 0.0525 Uiso 1.00 calc . . .
H(14) H 0.1487 -0.2859 0.4222 0.0525 Uiso 1.00 calc . . .
H(15) H 0.4641 0.2359 0.4569 0.0445 Uiso 1.00 calc . . .
H(16) H 0.5513 0.1929 0.4214 0.0445 Uiso 1.00 calc . . .
H(17) H 0.4614 0.1660 0.3342 0.0375 Uiso 1.00 calc . . .
H(18) H 0.4251 0.2673 0.3564 0.0375 Uiso 1.00 calc . . .
H(19) H 0.1175 0.2580 0.3457 0.0363 Uiso 1.00 calc . . .
H(20) H 0.0526 0.3658 0.2675 0.0428 Uiso 1.00 calc . . .
H(21) H 0.1373 0.3916 0.1746 0.0473 Uiso 1.00 calc . . .
H(22) H 0.2943 0.3283 0.1657 0.0426 Uiso 1.00 calc . . .
H(23) H 0.3608 0.2277 0.2441 0.0324 Uiso 1.00 calc . . .
H(24) H 0.3114 0.3436 0.4207 0.0500 Uiso 1.00 calc . . .
H(25) H 0.2493 0.4204 0.5095 0.0631 Uiso 1.00 calc . . .
H(26) H 0.1503 0.3333 0.5760 0.0647 Uiso 1.00 calc . . .
H(27) H 0.1151 0.1705 0.5572 0.0522 Uiso 1.00 calc . . .
H(28) H 0.1794 0.0924 0.4690 0.0385 Uiso 1.00 calc . . .
H(29) H 0.5871 -0.0104 0.2363 0.0547 Uiso 1.00 calc . . .
H(30) H 0.6891 0.0022 0.1509 0.0840 Uiso 1.00 calc . . .
H(31) H 0.6276 0.0566 0.0533 0.0759 Uiso 1.00 calc . . .
H(32) H 0.4629 0.0968 0.0403 0.0788 Uiso 1.00 calc . . .
H(33) H 0.3589 0.0871 0.1266 0.0513 Uiso 1.00 calc . . .
H(34) H 0.3805 -0.2822 0.1878 0.0368 Uiso 1.00 calc . . .
H(35) H 0.2941 -0.4305 0.1842 0.0481 Uiso 1.00 calc . . .
H(36) H 0.1334 -0.4354 0.2141 0.0549 Uiso 1.00 calc . . .
H(37) H 0.0561 -0.2923 0.2457 0.0507 Uiso 1.00 calc . . .
H(38) H 0.1396 -0.1453 0.2493 0.0342 Uiso 1.00 calc . . .
H(39) H 0.0711 0.1194 0.2138 0.0411 Uiso 1.00 calc . . .
H(40) H -0.0687 0.0875 0.1505 0.0620 Uiso 1.00 calc . . .
H(41) H -0.0635 -0.0261 0.0693 0.0695 Uiso 1.00 calc . . .
H(42) H 0.0825 -0.1008 0.0463 0.0737 Uiso 1.00 calc . . .
H(43) H 0.2248 -0.0716 0.1114 0.0492 Uiso 1.00 calc . . .

loop_
_atom_site_aniso_label
_atom_site_aniso_U_11
_atom_site_aniso_U_22
_atom_site_aniso_U_33
_atom_site_aniso_U_12
_atom_site_aniso_U_13
_atom_site_aniso_U_23
I(1) 0.0154(2) 0.0375(3) 0.0227(2) 0.0013(2) 0.0003(2) 0.0008(2)
Ru(1) 0.0136(2) 0.0304(3) 0.0149(2) 0.0003(2) 0.0005(2) 0.0003(2)
P(1) 0.0151(7) 0.0317(9) 0.0186(8) -0.0023(6) 0.0018(6) -0.0023(6)
P(2) 0.0162(7) 0.0303(9) 0.0158(7) -0.0004(6) 0.0013(6) -0.0009(6)
O(1) 0.019(2) 0.077(4) 0.044(3) -0.003(2) 0.011(2) 0.007(3)
O(2) 0.021(2) 0.045(3) 0.027(3) -0.007(2) -0.005(2) -0.001(2)
O(3) 0.026(2) 0.043(3) 0.018(2) -0.008(2) 0.007(2) -0.002(2)
O(4) 0.023(2) 0.030(2) 0.023(2) 0.001(2) 0.006(2) -0.003(2)
O(5) 0.029(2) 0.029(2) 0.023(2) 0.000(2) -0.002(2) 0.001(2)
C(1) 0.014(3) 0.061(5) 0.021(3) 0.006(3) -0.001(2) 0.005(3)
C(2) 0.023(3) 0.045(4) 0.026(4) 0.008(3) 0.002(3) 0.011(3)
C(3) 0.025(3) 0.035(4) 0.026(4) 0.003(3) -0.001(3) 0.009(3)
C(4) 0.021(3) 0.037(4) 0.022(3) -0.001(3) -0.002(3) 0.007(3)
C(5) 0.019(3) 0.051(4) 0.015(3) 0.002(3) -0.003(2) 0.007(3)
C(6) 0.027(4) 0.053(5) 0.037(4) 0.018(3) 0.004(3) 0.007(4)
C(7) 0.026(3) 0.051(5) 0.030(4) -0.009(3) -0.003(3) 0.017(3)
C(8) 0.036(4) 0.065(6) 0.042(5) -0.006(4) -0.002(4) 0.030(4)
C(9) 0.038(4) 0.064(6) 0.031(4) -0.006(4) 0.015(3) 0.010(4)
C(10) 0.032(4) 0.054(5) 0.045(5) -0.007(4) -0.001(3) 0.015(4)
C(11) 0.017(3) 0.053(5) 0.025(3) 0.001(3) -0.008(3) 0.008(3)
C(12) 0.020(3) 0.055(5) 0.036(4) -0.016(3) -0.008(3) -0.004(4)
C(13) 0.022(3) 0.039(4) 0.032(4) -0.009(3) 0.001(3) 0.003(3)
C(14) 0.023(3) 0.024(3) 0.022(3) -0.001(2) -0.001(2) -0.006(2)
C(15) 0.023(3) 0.034(4) 0.034(4) -0.005(3) 0.002(3) -0.004(3)
C(16) 0.026(3) 0.035(4) 0.046(5) 0.007(3) -0.006(3) -0.004(3)
C(17) 0.047(5) 0.026(4) 0.044(5) -0.005(3) -0.011(4) 0.001(3)
C(18) 0.045(4) 0.033(4) 0.029(4) -0.007(3) 0.003(3) 0.001(3)
C(19) 0.025(3) 0.031(4) 0.026(3) 0.000(3) 0.003(3) -0.005(3)
C(20) 0.026(3) 0.040(4) 0.017(3) -0.003(3) 0.001(3) -0.006(3)
C(21) 0.036(4) 0.042(4) 0.047(5) -0.009(3) 0.004(4) -0.011(4)
C(22) 0.056(5) 0.060(6) 0.042(5) -0.009(4) 0.005(4) -0.032(4)
C(23) 0.056(5) 0.073(6) 0.033(4) -0.009(5) 0.007(4) -0.032(4)
C(24) 0.035(4) 0.061(6) 0.035(4) -0.002(4) 0.013(3) -0.008(4)
C(25) 0.027(3) 0.043(4) 0.027(4) 0.007(3) 0.004(3) -0.007(3)
C(26) 0.025(3) 0.041(4) 0.024(3) -0.013(3) 0.015(3) -0.006(3)
C(27) 0.031(4) 0.059(5) 0.048(5) -0.015(4) 0.010(4) -0.014(4)
C(28) 0.042(5) 0.099(9) 0.071(7) -0.015(5) 0.035(5) -0.024(6)
C(29) 0.073(7) 0.070(7) 0.050(6) -0.015(5) 0.038(5) -0.010(5)
C(30) 0.081(7) 0.084(8) 0.033(5) -0.019(6) 0.018(5) -0.006(5)
C(31) 0.047(5) 0.055(5) 0.026(4) -0.004(4) 0.007(3) 0.009(4)
C(32) 0.022(3) 0.028(3) 0.016(3) 0.003(2) 0.000(2) -0.002(2)
C(33) 0.025(3) 0.032(4) 0.035(4) 0.012(3) 0.007(3) -0.005(3)
C(34) 0.038(4) 0.031(4) 0.051(5) 0.008(3) -0.007(4) -0.018(3)
C(35) 0.040(4) 0.028(4) 0.069(6) -0.009(3) -0.008(4) -0.004(4)
C(36) 0.028(4) 0.035(4) 0.064(6) -0.005(3) 0.002(4) 0.000(4)
C(37) 0.023(3) 0.030(4) 0.033(4) 0.006(3) 0.004(3) -0.001(3)
C(38) 0.031(3) 0.030(3) 0.014(3) -0.003(3) -0.007(3) 0.004(2)
C(39) 0.035(4) 0.043(4) 0.025(4) 0.007(3) 0.005(3) 0.008(3)
C(40) 0.028(4) 0.077(6) 0.049(5) 0.010(4) -0.006(4) 0.022(5)
C(41) 0.054(6) 0.054(6) 0.063(6) -0.011(4) -0.037(5) 0.016(5)
C(42) 0.100(8) 0.041(5) 0.039(5) 0.008(5) -0.044(5) -0.007(4)
C(43) 0.067(5) 0.028(4) 0.026(4) 0.016(4) -0.015(4) -0.006(3)

loop_
_atom_type_symbol
_atom_type_description
_atom_type_scat_dispersion_real
_atom_type_scat_dispersion_imag
_atom_type_scat_source
C C 0.003 0.002
;International Tables for Crystallography
(1992, Vol. C, Tables 4.2.6.8 and 6.1.1.1)
;
H H 0.000 0.000
;International Tables for Crystallography
(1992, Vol. C, Table 6.1.1.2)
;
I I -0.474 1.812
;International Tables for Crystallography
(1992, Vol. C, Tables 4.2.6.8 and 6.1.1.1)
;
O O 0.011 0.006
;International Tables for Crystallography
(1992, Vol. C, Tables 4.2.6.8 and 6.1.1.1)
;
P P 0.102 0.094
;International Tables for Crystallography
(1992, Vol. C, Tables 4.2.6.8 and 6.1.1.1)
;
Ru Ru -1.259 0.836
;International Tables for Crystallography
(1992, Vol. C, Tables 4.2.6.8 and 6.1.1.1)
;

loop_
_geom_angle_atom_site_label_1
_geom_angle_atom_site_label_2
_geom_angle_atom_site_label_3
_geom_angle
_geom_angle_site_symmetry_1
_geom_angle_site_symmetry_2
_geom_angle_site_symmetry_3
_geom_angle_publ_flag
I(1) Ru(1) P(1) 88.19(4) 1_555 1_555 1_555 yes
I(1) Ru(1) P(2) 93.93(4) 1_555 1_555 1_555 yes
I(1) Ru(1) C(1) 150.2(2) 1_555 1_555 1_555 yes
I(1) Ru(1) C(2) 141.9(2) 1_555 1_555 1_555 yes
I(1) Ru(1) C(3) 105.9(2) 1_555 1_555 1_555 yes
I(1) Ru(1) C(4) 92.3(2) 1_555 1_555 1_555 yes
I(1) Ru(1) C(5) 112.1(2) 1_555 1_555 1_555 yes
P(1) Ru(1) P(2) 90.73(6) 1_555 1_555 1_555 yes
P(1) Ru(1) C(1) 96.9(2) 1_555 1_555 1_555 yes
P(1) Ru(1) C(2) 129.4(2) 1_555 1_555 1_555 yes
P(1) Ru(1) C(3) 157.5(2) 1_555 1_555 1_555 yes
P(1) Ru(1) C(4) 128.3(2) 1_555 1_555 1_555 yes
P(1) Ru(1) C(5) 97.8(2) 1_555 1_555 1_555 yes
P(2) Ru(1) C(1) 115.3(2) 1_555 1_555 1_555 yes
P(2) Ru(1) C(2) 91.9(2) 1_555 1_555 1_555 yes
P(2) Ru(1) C(3) 105.4(2) 1_555 1_555 1_555 yes
P(2) Ru(1) C(4) 140.6(2) 1_555 1_555 1_555 yes
P(2) Ru(1) C(5) 152.8(2) 1_555 1_555 1_555 yes
C(1) Ru(1) C(2) 38.2(3) 1_555 1_555 1_555 yes
C(1) Ru(1) C(3) 62.2(3) 1_555 1_555 1_555 yes
C(1) Ru(1) C(4) 61.6(2) 1_555 1_555 1_555 yes
C(1) Ru(1) C(5) 38.2(2) 1_555 1_555 1_555 yes
C(2) Ru(1) C(3) 36.7(2) 1_555 1_555 1_555 yes
C(2) Ru(1) C(4) 61.1(2) 1_555 1_555 1_555 yes
C(2) Ru(1) C(5) 62.8(3) 1_555 1_555 1_555 yes
C(3) Ru(1) C(4) 36.1(2) 1_555 1_555 1_555 yes
C(3) Ru(1) C(5) 60.9(3) 1_555 1_555 1_555 yes
C(4) Ru(1) C(5) 35.7(2) 1_555 1_555 1_555 yes
Ru(1) P(1) C(13) 115.9(2) 1_555 1_555 1_555 yes
Ru(1) P(1) C(14) 120.6(2) 1_555 1_555 1_555 yes
Ru(1) P(1) C(20) 116.0(2) 1_555 1_555 1_555 yes
C(13) P(1) C(14) 98.4(3) 1_555 1_555 1_555 yes
C(13) P(1) C(20) 101.8(3) 1_555 1_555 1_555 yes
C(14) P(1) C(20) 101.0(3) 1_555 1_555 1_555 yes
Ru(1) P(2) O(3) 110.1(2) 1_555 1_555 1_555 yes
Ru(1) P(2) O(4) 120.6(2) 1_555 1_555 1_555 yes
Ru(1) P(2) O(5) 124.3(2) 1_555 1_555 1_555 yes
O(3) P(2) O(4) 96.8(2) 1_555 1_555 1_555 yes
O(3) P(2) O(5) 98.2(2) 1_555 1_555 1_555 yes
O(4) P(2) O(5) 101.3(2) 1_555 1_555 1_555 yes
C(11) O(2) C(12) 113.8(6) 1_555 1_555 1_555 yes
P(2) O(3) C(26) 130.4(4) 1_555 1_555 1_555 yes
P(2) O(4) C(32) 127.9(4) 1_555 1_555 1_555 yes
P(2) O(5) C(38) 131.3(4) 1_555 1_555 1_555 yes
Ru(1) C(1) C(2) 73.1(4) 1_555 1_555 1_555 yes
Ru(1) C(1) C(5) 73.7(3) 1_555 1_555 1_555 yes
Ru(1) C(1) C(11) 115.3(5) 1_555 1_555 1_555 yes
C(2) C(1) C(5) 107.6(6) 1_555 1_555 1_555 yes
C(2) C(1) C(11) 126.5(6) 1_555 1_555 1_555 yes
C(5) C(1) C(11) 125.7(7) 1_555 1_555 1_555 yes
Ru(1) C(2) C(1) 68.7(4) 1_555 1_555 1_555 yes
Ru(1) C(2) C(3) 73.8(4) 1_555 1_555 1_555 yes
Ru(1) C(2) C(6) 130.6(5) 1_555 1_555 1_555 yes
C(1) C(2) C(3) 107.0(6) 1_555 1_555 1_555 yes
C(1) C(2) C(6) 126.6(6) 1_555 1_555 1_555 yes
C(3) C(2) C(6) 125.7(7) 1_555 1_555 1_555 yes
Ru(1) C(3) C(2) 69.5(4) 1_555 1_555 1_555 yes
Ru(1) C(3) C(4) 74.4(4) 1_555 1_555 1_555 yes
Ru(1) C(3) H(1) 122.3 1_555 1_555 1_555 no
C(2) C(3) C(4) 109.2(6) 1_555 1_555 1_555 yes
C(2) C(3) H(1) 125.4 1_555 1_555 1_555 no
C(4) C(3) H(1) 125.4 1_555 1_555 1_555 no
Ru(1) C(4) C(3) 69.5(4) 1_555 1_555 1_555 yes
Ru(1) C(4) C(5) 68.0(4) 1_555 1_555 1_555 yes
Ru(1) C(4) C(7) 137.8(5) 1_555 1_555 1_555 yes
C(3) C(4) C(5) 107.4(6) 1_555 1_555 1_555 yes
C(3) C(4) C(7) 125.8(6) 1_555 1_555 1_555 yes
C(5) C(4) C(7) 125.4(6) 1_555 1_555 1_555 yes
Ru(1) C(5) C(1) 68.2(3) 1_555 1_555 1_555 yes
Ru(1) C(5) C(4) 76.3(4) 1_555 1_555 1_555 yes
Ru(1) C(5) H(2) 121.4 1_555 1_555 1_555 no
C(1) C(5) C(4) 108.6(6) 1_555 1_555 1_555 yes
C(1) C(5) H(2) 125.7 1_555 1_555 1_555 no
C(4) C(5) H(2) 125.7 1_555 1_555 1_555 no
C(2) C(6) H(3) 109.5 1_555 1_555 1_555 no
C(2) C(6) H(4) 109.5 1_555 1_555 1_555 no
C(2) C(6) H(5) 109.5 1_555 1_555 1_555 no
H(3) C(6) H(4) 109.5 1_555 1_555 1_555 no
H(3) C(6) H(5) 109.5 1_555 1_555 1_555 no
H(4) C(6) H(5) 109.5 1_555 1_555 1_555 no
C(4) C(7) C(8) 105.0(6) 1_555 1_555 1_555 yes
C(4) C(7) C(9) 114.1(6) 1_555 1_555 1_555 yes
C(4) C(7) C(10) 110.9(6) 1_555 1_555 1_555 yes
C(8) C(7) C(9) 107.8(7) 1_555 1_555 1_555 yes
C(8) C(7) C(10) 108.0(6) 1_555 1_555 1_555 yes
C(9) C(7) C(10) 110.6(6) 1_555 1_555 1_555 yes
C(7) C(8) H(6) 109.5 1_555 1_555 1_555 no
C(7) C(8) H(7) 109.5 1_555 1_555 1_555 no
C(7) C(8) H(8) 109.5 1_555 1_555 1_555 no
H(6) C(8) H(7) 109.5 1_555 1_555 1_555 no
H(6) C(8) H(8) 109.5 1_555 1_555 1_555 no
H(7) C(8) H(8) 109.5 1_555 1_555 1_555 no
C(7) C(9) H(9) 109.5 1_555 1_555 1_555 no
C(7) C(9) H(10) 109.5 1_555 1_555 1_555 no
C(7) C(9) H(11) 109.5 1_555 1_555 1_555 no
H(9) C(9) H(10) 109.5 1_555 1_555 1_555 no
H(9) C(9) H(11) 109.5 1_555 1_555 1_555 no
H(10) C(9) H(11) 109.5 1_555 1_555 1_555 no
C(7) C(10) H(12) 109.5 1_555 1_555 1_555 no
C(7) C(10) H(13) 109.5 1_555 1_555 1_555 no
C(7) C(10) H(14) 109.5 1_555 1_555 1_555 no
H(12) C(10) H(13) 109.5 1_555 1_555 1_555 no
H(12) C(10) H(14) 109.5 1_555 1_555 1_555 no
H(13) C(10) H(14) 109.5 1_555 1_555 1_555 no
O(1) C(11) O(2) 122.9(7) 1_555 1_555 1_555 yes
O(1) C(11) C(1) 127.3(7) 1_555 1_555 1_555 yes
O(2) C(11) C(1) 109.7(6) 1_555 1_555 1_555 yes
O(2) C(12) C(13) 111.7(5) 1_555 1_555 1_555 yes
O(2) C(12) H(15) 108.9 1_555 1_555 1_555 no
O(2) C(12) H(16) 108.9 1_555 1_555 1_555 no
C(13) C(12) H(15) 108.9 1_555 1_555 1_555 no
C(13) C(12) H(16) 108.9 1_555 1_555 1_555 no
H(15) C(12) H(16) 109.5 1_555 1_555 1_555 no
P(1) C(13) C(12) 114.6(5) 1_555 1_555 1_555 yes
P(1) C(13) H(17) 108.2 1_555 1_555 1_555 no
P(1) C(13) H(18) 108.2 1_555 1_555 1_555 no
C(12) C(13) H(17) 108.2 1_555 1_555 1_555 no
C(12) C(13) H(18) 108.2 1_555 1_555 1_555 no
H(17) C(13) H(18) 109.5 1_555 1_555 1_555 no
P(1) C(14) C(15) 119.7(5) 1_555 1_555 1_555 yes
P(1) C(14) C(19) 121.6(5) 1_555 1_555 1_555 yes
C(15) C(14) C(19) 118.8(6) 1_555 1_555 1_555 yes
C(14) C(15) C(16) 119.8(6) 1_555 1_555 1_555 yes
C(14) C(15) H(19) 120.1 1_555 1_555 1_555 no
C(16) C(15) H(19) 120.1 1_555 1_555 1_555 no
C(15) C(16) C(17) 119.7(6) 1_555 1_555 1_555 yes
C(15) C(16) H(20) 120.1 1_555 1_555 1_555 no
C(17) C(16) H(20) 120.1 1_555 1_555 1_555 no
C(16) C(17) C(18) 120.0(7) 1_555 1_555 1_555 yes
C(16) C(17) H(21) 120.0 1_555 1_555 1_555 no
C(18) C(17) H(21) 120.0 1_555 1_555 1_555 no
C(17) C(18) C(19) 120.0(7) 1_555 1_555 1_555 yes
C(17) C(18) H(22) 120.0 1_555 1_555 1_555 no
C(19) C(18) H(22) 120.0 1_555 1_555 1_555 no
C(14) C(19) C(18) 121.5(6) 1_555 1_555 1_555 yes
C(14) C(19) H(23) 119.2 1_555 1_555 1_555 no
C(18) C(19) H(23) 119.2 1_555 1_555 1_555 no
P(1) C(20) C(21) 119.9(5) 1_555 1_555 1_555 yes
P(1) C(20) C(25) 121.5(5) 1_555 1_555 1_555 yes
C(21) C(20) C(25) 118.5(6) 1_555 1_555 1_555 yes
C(20) C(21) C(22) 120.9(8) 1_555 1_555 1_555 yes
C(20) C(21) H(24) 119.5 1_555 1_555 1_555 no
C(22) C(21) H(24) 119.5 1_555 1_555 1_555 no
C(21) C(22) C(23) 119.2(8) 1_555 1_555 1_555 yes
C(21) C(22) H(25) 120.4 1_555 1_555 1_555 no
C(23) C(22) H(25) 120.4 1_555 1_555 1_555 no
C(22) C(23) C(24) 121.4(7) 1_555 1_555 1_555 yes
C(22) C(23) H(26) 119.3 1_555 1_555 1_555 no
C(24) C(23) H(26) 119.3 1_555 1_555 1_555 no
C(23) C(24) C(25) 119.1(8) 1_555 1_555 1_555 yes
C(23) C(24) H(27) 120.4 1_555 1_555 1_555 no
C(25) C(24) H(27) 120.4 1_555 1_555 1_555 no
C(20) C(25) C(24) 120.8(7) 1_555 1_555 1_555 yes
C(20) C(25) H(28) 119.6 1_555 1_555 1_555 no
C(24) C(25) H(28) 119.6 1_555 1_555 1_555 no
O(3) C(26) C(27) 116.1(7) 1_555 1_555 1_555 yes
O(3) C(26) C(31) 121.7(6) 1_555 1_555 1_555 yes
C(27) C(26) C(31) 121.8(7) 1_555 1_555 1_555 yes
C(26) C(27) C(28) 119.6(9) 1_555 1_555 1_555 yes
C(26) C(27) H(29) 120.2 1_555 1_555 1_555 no
C(28) C(27) H(29) 120.2 1_555 1_555 1_555 no
C(27) C(28) C(29) 120.4(10) 1_555 1_555 1_555 yes
C(27) C(28) H(30) 119 1_555 1_555 1_555 no
C(29) C(28) H(30) 119.8 1_555 1_555 1_555 no
C(28) C(29) C(30) 119.7(8) 1_555 1_555 1_555 yes
C(28) C(29) H(31) 120 1_555 1_555 1_555 no
C(30) C(29) H(31) 120 1_555 1_555 1_555 no
C(29) C(30) C(31) 120.8(9) 1_555 1_555 1_555 yes
C(29) C(30) H(32) 119.6 1_555 1_555 1_555 no
C(31) C(30) H(32) 119 1_555 1_555 1_555 no
C(26) C(31) C(30) 117.6(8) 1_555 1_555 1_555 yes
C(26) C(31) H(33) 121.2 1_555 1_555 1_555 no
C(30) C(31) H(33) 121.2 1_555 1_555 1_555 no
O(4) C(32) C(33) 116.0(6) 1_555 1_555 1_555 yes
O(4) C(32) C(37) 123.0(6) 1_555 1_555 1_555 yes
C(33) C(32) C(37) 120.9(6) 1_555 1_555 1_555 yes
C(32) C(33) C(34) 119.2(6) 1_555 1_555 1_555 yes
C(32) C(33) H(34) 120.4 1_555 1_555 1_555 no
C(34) C(33) H(34) 120.4 1_555 1_555 1_555 no
C(33) C(34) C(35) 120.1(7) 1_555 1_555 1_555 yes
C(33) C(34) H(35) 119.9 1_555 1_555 1_555 no
C(35) C(34) H(35) 119.9 1_555 1_555 1_555 no
C(34) C(35) C(36) 119.9(7) 1_555 1_555 1_555 yes
C(34) C(35) H(36) 120.1 1_555 1_555 1_555 no
C(36) C(35) H(36) 120.1 1_555 1_555 1_555 no
C(35) C(36) C(37) 120.9(7) 1_555 1_555 1_555 yes
C(35) C(36) H(37) 119.6 1_555 1_555 1_555 no
C(37) C(36) H(37) 119.6 1_555 1_555 1_555 no
C(32) C(37) C(36) 119.1(6) 1_555 1_555 1_555 yes
C(32) C(37) H(38) 120.5 1_555 1_555 1_555 no
C(36) C(37) H(38) 120.5 1_555 1_555 1_555 no
O(5) C(38) C(39) 118.4(6) 1_555 1_555 1_555 yes
O(5) C(38) C(43) 120.0(6) 1_555 1_555 1_555 yes
C(39) C(38) C(43) 121.4(7) 1_555 1_555 1_555 yes
C(38) C(39) C(40) 119.7(7) 1_555 1_555 1_555 yes
C(38) C(39) H(39) 120.1 1_555 1_555 1_555 no
C(40) C(39) H(39) 120.1 1_555 1_555 1_555 no
C(39) C(40) C(41) 120.3(8) 1_555 1_555 1_555 yes
C(39) C(40) H(40) 119 1_555 1_555 1_555 no
C(41) C(40) H(40) 119.9 1_555 1_555 1_555 no
C(40) C(41) C(42) 120.1(8) 1_555 1_555 1_555 yes
C(40) C(41) H(41) 119 1_555 1_555 1_555 no
C(42) C(41) H(41) 119 1_555 1_555 1_555 no
C(41) C(42) C(43) 120.4(8) 1_555 1_555 1_555 yes
C(41) C(42) H(42) 119.8 1_555 1_555 1_555 no
C(43) C(42) H(42) 119 1_555 1_555 1_555 no
C(38) C(43) C(42) 118.0(8) 1_555 1_555 1_555 yes
C(38) C(43) H(43) 121.0 1_555 1_555 1_555 no
C(42) C(43) H(43) 121.0 1_555 1_555 1_555 no

loop_
_geom_bond_atom_site_label_1
_geom_bond_atom_site_label_2
_geom_bond_distance
_geom_bond_site_symmetry_1
_geom_bond_site_symmetry_2
_geom_bond_publ_flag
I(1) Ru(1) 2.724(1) 1_555 1_555 yes
Ru(1) P(1) 2.351(2) 1_555 1_555 yes
Ru(1) P(2) 2.208(2) 1_555 1_555 yes
Ru(1) C(1) 2.167(6) 1_555 1_555 yes
Ru(1) C(2) 2.226(7) 1_555 1_555 yes
Ru(1) C(3) 2.282(7) 1_555 1_555 yes
Ru(1) C(4) 2.347(6) 1_555 1_555 yes
Ru(1) C(5) 2.240(6) 1_555 1_555 yes
P(1) C(13) 1.873(7) 1_555 1_555 yes
P(1) C(14) 1.840(7) 1_555 1_555 yes
P(1) C(20) 1.832(7) 1_555 1_555 yes
P(2) O(3) 1.608(4) 1_555 1_555 yes
P(2) O(4) 1.627(5) 1_555 1_555 yes
P(2) O(5) 1.609(5) 1_555 1_555 yes
O(1) C(11) 1.215(8) 1_555 1_555 yes
O(2) C(11) 1.358(9) 1_555 1_555 yes
O(2) C(12) 1.454(9) 1_555 1_555 yes
O(3) C(26) 1.400(7) 1_555 1_555 yes
O(4) C(32) 1.396(8) 1_555 1_555 yes
O(5) C(38) 1.392(8) 1_555 1_555 yes
C(1) C(2) 1.44(1) 1_555 1_555 yes
C(1) C(5) 1.442(9) 1_555 1_555 yes
C(1) C(11) 1.45(1) 1_555 1_555 yes
C(2) C(3) 1.421(9) 1_555 1_555 yes
C(2) C(6) 1.507(10) 1_555 1_555 yes
C(3) C(4) 1.434(10) 1_555 1_555 yes
C(3) H(1) 0.950 1_555 1_555 no
C(4) C(5) 1.409(9) 1_555 1_555 yes
C(4) C(7) 1.521(9) 1_555 1_555 yes
C(5) H(2) 0.950 1_555 1_555 no
C(6) H(3) 0.950 1_555 1_555 no
C(6) H(4) 0.950 1_555 1_555 no
C(6) H(5) 0.950 1_555 1_555 no
C(7) C(8) 1.542(10) 1_555 1_555 yes
C(7) C(9) 1.51(1) 1_555 1_555 yes
C(7) C(10) 1.53(1) 1_555 1_555 yes
C(8) H(6) 0.950 1_555 1_555 no
C(8) H(7) 0.950 1_555 1_555 no
C(8) H(8) 0.950 1_555 1_555 no
C(9) H(9) 0.950 1_555 1_555 no
C(9) H(10) 0.950 1_555 1_555 no
C(9) H(11) 0.950 1_555 1_555 no
C(10) H(12) 0.950 1_555 1_555 no
C(10) H(13) 0.950 1_555 1_555 no
C(10) H(14) 0.950 1_555 1_555 no
C(12) C(13) 1.515(10) 1_555 1_555 yes
C(12) H(15) 0.950 1_555 1_555 no
C(12) H(16) 0.950 1_555 1_555 no
C(13) H(17) 0.950 1_555 1_555 no
C(13) H(18) 0.950 1_555 1_555 no
C(14) C(15) 1.402(9) 1_555 1_555 yes
C(14) C(19) 1.393(9) 1_555 1_555 yes
C(15) C(16) 1.412(10) 1_555 1_555 yes
C(15) H(19) 0.950 1_555 1_555 no
C(16) C(17) 1.39(1) 1_555 1_555 yes
C(16) H(20) 0.950 1_555 1_555 no
C(17) C(18) 1.38(1) 1_555 1_555 yes
C(17) H(21) 0.950 1_555 1_555 no
C(18) C(19) 1.378(10) 1_555 1_555 yes
C(18) H(22) 0.950 1_555 1_555 no
C(19) H(23) 0.950 1_555 1_555 no
C(20) C(21) 1.39(1) 1_555 1_555 yes
C(20) C(25) 1.386(9) 1_555 1_555 yes
C(21) C(22) 1.39(1) 1_555 1_555 yes
C(21) H(24) 0.950 1_555 1_555 no
C(22) C(23) 1.38(1) 1_555 1_555 yes
C(22) H(25) 0.950 1_555 1_555 no
C(23) C(24) 1.37(1) 1_555 1_555 yes
C(23) H(26) 0.950 1_555 1_555 no
C(24) C(25) 1.400(10) 1_555 1_555 yes
C(24) H(27) 0.950 1_555 1_555 no
C(25) H(28) 0.950 1_555 1_555 no
C(26) C(27) 1.37(1) 1_555 1_555 yes
C(26) C(31) 1.39(1) 1_555 1_555 yes
C(27) C(28) 1.38(1) 1_555 1_555 yes
C(27) H(29) 0.950 1_555 1_555 no
C(28) C(29) 1.38(2) 1_555 1_555 yes
C(28) H(30) 0.950 1_555 1_555 no
C(29) C(30) 1.38(1) 1_555 1_555 yes
C(29) H(31) 0.950 1_555 1_555 no
C(30) C(31) 1.40(1) 1_555 1_555 yes
C(30) H(32) 0.950 1_555 1_555 no
C(31) H(33) 0.950 1_555 1_555 no
C(32) C(33) 1.381(9) 1_555 1_555 yes
C(32) C(37) 1.387(9) 1_555 1_555 yes
C(33) C(34) 1.40(1) 1_555 1_555 yes
C(33) H(34) 0.950 1_555 1_555 no
C(34) C(35) 1.36(1) 1_555 1_555 yes
C(34) H(35) 0.950 1_555 1_555 no
C(35) C(36) 1.39(1) 1_555 1_555 yes
C(35) H(36) 0.950 1_555 1_555 no
C(36) C(37) 1.365(10) 1_555 1_555 yes
C(36) H(37) 0.950 1_555 1_555 no
C(37) H(38) 0.950 1_555 1_555 no
C(38) C(39) 1.366(10) 1_555 1_555 yes
C(38) C(43) 1.380(10) 1_555 1_555 yes
C(39) C(40) 1.39(1) 1_555 1_555 yes
C(39) H(39) 0.950 1_555 1_555 no
C(40) C(41) 1.37(1) 1_555 1_555 yes
C(40) H(40) 0.950 1_555 1_555 no
C(41) C(42) 1.37(1) 1_555 1_555 yes
C(41) H(41) 0.950 1_555 1_555 no
C(42) C(43) 1.42(1) 1_555 1_555 yes
C(42) H(42) 0.950 1_555 1_555 no
C(43) H(43) 0.950 1_555 1_555 no

loop_
_geom_torsion_atom_site_label_1
_geom_torsion_atom_site_label_2
_geom_torsion_atom_site_label_3
_geom_torsion_atom_site_label_4
_geom_torsion
_geom_torsion_site_symmetry_1
_geom_torsion_site_symmetry_2
_geom_torsion_site_symmetry_3
_geom_torsion_site_symmetry_4
_geom_torsion_publ_flag
I(1) Ru(1) P(1) C(13) -172.3(3) 1_555 1_555 1_555 1_555 yes
I(1) Ru(1) P(1) C(14) -53.9(2) 1_555 1_555 1_555 1_555 yes
I(1) Ru(1) P(1) C(20) 68.4(2) 1_555 1_555 1_555 1_555 yes
I(1) Ru(1) P(2) O(3) 146.9(2) 1_555 1_555 1_555 1_555 yes
I(1) Ru(1) P(2) O(4) -101.8(2) 1_555 1_555 1_555 1_555 yes
I(1) Ru(1) P(2) O(5) 31.1(2) 1_555 1_555 1_555 1_555 yes
I(1) Ru(1) C(1) C(2) 110.0(4) 1_555 1_555 1_555 1_555 yes
I(1) Ru(1) C(1) C(5) -4.7(7) 1_555 1_555 1_555 1_555 yes
I(1) Ru(1) C(1) C(11) -127.0(5) 1_555 1_555 1_555 1_555 yes
I(1) Ru(1) C(2) C(1) -130.8(4) 1_555 1_555 1_555 1_555 yes
I(1) Ru(1) C(2) C(3) -14.7(6) 1_555 1_555 1_555 1_555 yes
I(1) Ru(1) C(2) C(6) 108.7(7) 1_555 1_555 1_555 1_555 yes
I(1) Ru(1) C(3) C(2) 170.7(4) 1_555 1_555 1_555 1_555 yes
I(1) Ru(1) C(3) C(4) -71.3(4) 1_555 1_555 1_555 1_555 yes
I(1) Ru(1) C(4) C(3) 114.2(4) 1_555 1_555 1_555 1_555 yes
I(1) Ru(1) C(4) C(5) -126.0(4) 1_555 1_555 1_555 1_555 yes
I(1) Ru(1) C(4) C(7) -7.0(7) 1_555 1_555 1_555 1_555 yes
I(1) Ru(1) C(5) C(1) 177.5(4) 1_555 1_555 1_555 1_555 yes
I(1) Ru(1) C(5) C(4) 60.7(4) 1_555 1_555 1_555 1_555 yes
Ru(1) P(1) C(13) C(12) -75.9(6) 1_555 1_555 1_555 1_555 yes
Ru(1) P(1) C(14) C(15) 94.5(5) 1_555 1_555 1_555 1_555 yes
Ru(1) P(1) C(14) C(19) -86.6(5) 1_555 1_555 1_555 1_555 yes
Ru(1) P(1) C(20) C(21) 170.2(5) 1_555 1_555 1_555 1_555 yes
Ru(1) P(1) C(20) C(25) -11.4(7) 1_555 1_555 1_555 1_555 yes
Ru(1) P(2) O(3) C(26) 166.2(6) 1_555 1_555 1_555 1_555 yes
Ru(1) P(2) O(4) C(32) 46.4(5) 1_555 1_555 1_555 1_555 yes
Ru(1) P(2) O(5) C(38) -91.6(6) 1_555 1_555 1_555 1_555 yes
Ru(1) C(1) C(2) C(3) -64.4(5) 1_555 1_555 1_555 1_555 yes
Ru(1) C(1) C(2) C(6) 125.4(7) 1_555 1_555 1_555 1_555 yes
Ru(1) C(1) C(5) C(4) 66.2(5) 1_555 1_555 1_555 1_555 yes
Ru(1) C(1) C(11) O(1) -97.5(8) 1_555 1_555 1_555 1_555 yes
Ru(1) C(1) C(11) O(2) 78.7(6) 1_555 1_555 1_555 1_555 yes
Ru(1) C(2) C(1) C(5) 66.1(4) 1_555 1_555 1_555 1_555 yes
Ru(1) C(2) C(1) C(11) -109.3(7) 1_555 1_555 1_555 1_555 yes
Ru(1) C(2) C(3) C(4) -64.3(5) 1_555 1_555 1_555 1_555 yes
Ru(1) C(3) C(2) C(1) 61.0(4) 1_555 1_555 1_555 1_555 yes
Ru(1) C(3) C(2) C(6) -128.7(7) 1_555 1_555 1_555 1_555 yes
Ru(1) C(3) C(4) C(5) -57.6(5) 1_555 1_555 1_555 1_555 yes
Ru(1) C(3) C(4) C(7) 134.9(6) 1_555 1_555 1_555 1_555 yes
Ru(1) C(4) C(3) C(2) 61.1(5) 1_555 1_555 1_555 1_555 yes
Ru(1) C(4) C(5) C(1) -60.9(4) 1_555 1_555 1_555 1_555 yes
Ru(1) C(4) C(7) C(8) -172.7(6) 1_555 1_555 1_555 1_555 yes
Ru(1) C(4) C(7) C(9) -54.9(10) 1_555 1_555 1_555 1_555 yes
Ru(1) C(4) C(7) C(10) 70.9(9) 1_555 1_555 1_555 1_555 yes
Ru(1) C(5) C(1) C(2) -65.7(4) 1_555 1_555 1_555 1_555 yes
Ru(1) C(5) C(1) C(11) 109.7(7) 1_555 1_555 1_555 1_555 yes
Ru(1) C(5) C(4) C(3) 58.5(5) 1_555 1_555 1_555 1_555 yes
Ru(1) C(5) C(4) C(7) -133.9(6) 1_555 1_555 1_555 1_555 yes
P(1) Ru(1) P(2) O(3) 58.6(2) 1_555 1_555 1_555 1_555 yes
P(1) Ru(1) P(2) O(4) 170.0(2) 1_555 1_555 1_555 1_555 yes
P(1) Ru(1) P(2) O(5) -57.2(2) 1_555 1_555 1_555 1_555 yes
P(1) Ru(1) C(1) C(2) -151.4(4) 1_555 1_555 1_555 1_555 yes
P(1) Ru(1) C(1) C(5) 93.8(4) 1_555 1_555 1_555 1_555 yes
P(1) Ru(1) C(1) C(11) -28.5(5) 1_555 1_555 1_555 1_555 yes
P(1) Ru(1) C(2) C(1) 37.9(5) 1_555 1_555 1_555 1_555 yes
P(1) Ru(1) C(2) C(3) 154.0(3) 1_555 1_555 1_555 1_555 yes
P(1) Ru(1) C(2) C(6) -82.6(7) 1_555 1_555 1_555 1_555 yes
P(1) Ru(1) C(3) C(2) -62.4(7) 1_555 1_555 1_555 1_555 yes
P(1) Ru(1) C(3) C(4) 55.6(6) 1_555 1_555 1_555 1_555 yes
P(1) Ru(1) C(4) C(3) -156.3(3) 1_555 1_555 1_555 1_555 yes
P(1) Ru(1) C(4) C(5) -36.5(5) 1_555 1_555 1_555 1_555 yes
P(1) Ru(1) C(4) C(7) 82.5(7) 1_555 1_555 1_555 1_555 yes
P(1) Ru(1) C(5) C(1) -91.3(4) 1_555 1_555 1_555 1_555 yes
P(1) Ru(1) C(5) C(4) 151.9(4) 1_555 1_555 1_555 1_555 yes
P(1) C(13) C(12) O(2) 41.7(8) 1_555 1_555 1_555 1_555 yes
P(1) C(14) C(15) C(16) 178.5(5) 1_555 1_555 1_555 1_555 yes
P(1) C(14) C(19) C(18) -179.9(5) 1_555 1_555 1_555 1_555 yes
P(1) C(20) C(21) C(22) 178.5(7) 1_555 1_555 1_555 1_555 yes
P(1) C(20) C(25) C(24) -177.9(6) 1_555 1_555 1_555 1_555 yes
P(2) Ru(1) P(1) C(13) -78.4(3) 1_555 1_555 1_555 1_555 yes
P(2) Ru(1) P(1) C(14) 40.0(2) 1_555 1_555 1_555 1_555 yes
P(2) Ru(1) P(1) C(20) 162.3(2) 1_555 1_555 1_555 1_555 yes
P(2) Ru(1) C(1) C(2) -57.3(4) 1_555 1_555 1_555 1_555 yes
P(2) Ru(1) C(1) C(5) -172.1(4) 1_555 1_555 1_555 1_555 yes
P(2) Ru(1) C(1) C(11) 65.7(6) 1_555 1_555 1_555 1_555 yes
P(2) Ru(1) C(2) C(1) 130.4(4) 1_555 1_555 1_555 1_555 yes
P(2) Ru(1) C(2) C(3) -113.5(4) 1_555 1_555 1_555 1_555 yes
P(2) Ru(1) C(2) C(6) 9.9(7) 1_555 1_555 1_555 1_555 yes
P(2) Ru(1) C(3) C(2) 71.9(4) 1_555 1_555 1_555 1_555 yes
P(2) Ru(1) C(3) C(4) -170.1(3) 1_555 1_555 1_555 1_555 yes
P(2) Ru(1) C(4) C(3) 15.2(5) 1_555 1_555 1_555 1_555 yes
P(2) Ru(1) C(4) C(5) 134.9(4) 1_555 1_555 1_555 1_555 yes
P(2) Ru(1) C(4) C(7) -106.0(7) 1_555 1_555 1_555 1_555 yes
P(2) Ru(1) C(5) C(1) 15.8(7) 1_555 1_555 1_555 1_555 yes
P(2) Ru(1) C(5) C(4) -101.0(5) 1_555 1_555 1_555 1_555 yes
P(2) O(3) C(26) C(27) -132.7(6) 1_555 1_555 1_555 1_555 yes
P(2) O(3) C(26) C(31) 54.6(10) 1_555 1_555 1_555 1_555 yes
P(2) O(4) C(32) C(33) -157.9(5) 1_555 1_555 1_555 1_555 yes
P(2) O(4) C(32) C(37) 25.6(9) 1_555 1_555 1_555 1_555 yes
P(2) O(5) C(38) C(39) 115.4(6) 1_555 1_555 1_555 1_555 yes
P(2) O(5) C(38) C(43) -70.2(8) 1_555 1_555 1_555 1_555 yes
O(1) C(11) O(2) C(12) 42.5(8) 1_555 1_555 1_555 1_555 yes
O(1) C(11) C(1) C(2) -10(1) 1_555 1_555 1_555 1_555 yes
O(1) C(11) C(1) C(5) 174.9(7) 1_555 1_555 1_555 1_555 yes
O(2) C(11) C(1) C(2) 165.9(6) 1_555 1_555 1_555 1_555 yes
O(2) C(11) C(1) C(5) -8.8(9) 1_555 1_555 1_555 1_555 yes
O(3) P(2) Ru(1) C(1) -39.4(3) 1_555 1_555 1_555 1_555 yes
O(3) P(2) Ru(1) C(2) -70.8(3) 1_555 1_555 1_555 1_555 yes
O(3) P(2) Ru(1) C(3) -105.4(3) 1_555 1_555 1_555 1_555 yes
O(3) P(2) Ru(1) C(4) -114.6(3) 1_555 1_555 1_555 1_555 yes
O(3) P(2) Ru(1) C(5) -50.1(5) 1_555 1_555 1_555 1_555 yes
O(3) P(2) O(4) C(32) 164.7(5) 1_555 1_555 1_555 1_555 yes
O(3) P(2) O(5) C(38) 147.0(6) 1_555 1_555 1_555 1_555 yes
O(3) C(26) C(27) C(28) -174.2(8) 1_555 1_555 1_555 1_555 yes
O(3) C(26) C(31) C(30) 174.4(8) 1_555 1_555 1_555 1_555 yes
O(4) P(2) Ru(1) C(1) 71.9(3) 1_555 1_555 1_555 1_555 yes
O(4) P(2) Ru(1) C(2) 40.5(3) 1_555 1_555 1_555 1_555 yes
O(4) P(2) Ru(1) C(3) 5.9(3) 1_555 1_555 1_555 1_555 yes
O(4) P(2) Ru(1) C(4) -3.3(3) 1_555 1_555 1_555 1_555 yes
O(4) P(2) Ru(1) C(5) 61.2(5) 1_555 1_555 1_555 1_555 yes
O(4) P(2) O(3) C(26) 40.1(6) 1_555 1_555 1_555 1_555 yes
O(4) P(2) O(5) C(38) 48.3(6) 1_555 1_555 1_555 1_555 yes
O(4) C(32) C(33) C(34) -176.9(6) 1_555 1_555 1_555 1_555 yes
O(4) C(32) C(37) C(36) 176.7(7) 1_555 1_555 1_555 1_555 yes
O(5) P(2) Ru(1) C(1) -155.2(3) 1_555 1_555 1_555 1_555 yes
O(5) P(2) Ru(1) C(2) 173.4(3) 1_555 1_555 1_555 1_555 yes
O(5) P(2) Ru(1) C(3) 138.8(3) 1_555 1_555 1_555 1_555 yes
O(5) P(2) Ru(1) C(4) 129.6(3) 1_555 1_555 1_555 1_555 yes
O(5) P(2) Ru(1) C(5) -165.9(5) 1_555 1_555 1_555 1_555 yes
O(5) P(2) O(3) C(26) -62.5(6) 1_555 1_555 1_555 1_555 yes
O(5) P(2) O(4) C(32) -95.4(5) 1_555 1_555 1_555 1_555 yes
O(5) C(38) C(39) C(40) 176.8(7) 1_555 1_555 1_555 1_555 yes
O(5) C(38) C(43) C(42) -176.1(7) 1_555 1_555 1_555 1_555 yes
C(1) Ru(1) P(1) C(13) 37.2(3) 1_555 1_555 1_555 1_555 yes
C(1) Ru(1) P(1) C(14) 155.6(3) 1_555 1_555 1_555 1_555 yes
C(1) Ru(1) P(1) C(20) -82.1(3) 1_555 1_555 1_555 1_555 yes
C(1) Ru(1) C(2) C(3) 116.1(6) 1_555 1_555 1_555 1_555 yes
C(1) Ru(1) C(2) C(6) -120.5(9) 1_555 1_555 1_555 1_555 yes
C(1) Ru(1) C(3) C(2) -38.9(4) 1_555 1_555 1_555 1_555 yes
C(1) Ru(1) C(3) C(4) 79.1(4) 1_555 1_555 1_555 1_555 yes
C(1) Ru(1) C(4) C(3) -80.9(4) 1_555 1_555 1_555 1_555 yes
C(1) Ru(1) C(4) C(5) 38.8(4) 1_555 1_555 1_555 1_555 yes
C(1) Ru(1) C(4) C(7) 157.9(8) 1_555 1_555 1_555 1_555 yes
C(1) Ru(1) C(5) C(4) -116.8(6) 1_555 1_555 1_555 1_555 yes
C(1) C(2) Ru(1) C(3) -116.1(6) 1_555 1_555 1_555 1_555 yes
C(1) C(2) Ru(1) C(4) -79.7(4) 1_555 1_555 1_555 1_555 yes
C(1) C(2) Ru(1) C(5) -39.1(4) 1_555 1_555 1_555 1_555 yes
C(1) C(2) C(3) C(4) -3.3(7) 1_555 1_555 1_555 1_555 yes
C(1) C(5) Ru(1) C(2) 39.2(4) 1_555 1_555 1_555 1_555 yes
C(1) C(5) Ru(1) C(3) 81.0(5) 1_555 1_555 1_555 1_555 yes
C(1) C(5) Ru(1) C(4) 116.8(6) 1_555 1_555 1_555 1_555 yes
C(1) C(5) C(4) C(3) -2.4(7) 1_555 1_555 1_555 1_555 yes
C(1) C(5) C(4) C(7) 165.1(6) 1_555 1_555 1_555 1_555 yes
C(1) C(11) O(2) C(12) -134.0(6) 1_555 1_555 1_555 1_555 yes
C(2) Ru(1) P(1) C(13) 14.7(3) 1_555 1_555 1_555 1_555 yes
C(2) Ru(1) P(1) C(14) 133.1(3) 1_555 1_555 1_555 1_555 yes
C(2) Ru(1) P(1) C(20) -104.6(3) 1_555 1_555 1_555 1_555 yes
C(2) Ru(1) C(1) C(5) -114.8(6) 1_555 1_555 1_555 1_555 yes
C(2) Ru(1) C(1) C(11) 123.0(7) 1_555 1_555 1_555 1_555 yes
C(2) Ru(1) C(3) C(4) 118.0(6) 1_555 1_555 1_555 1_555 yes
C(2) Ru(1) C(4) C(3) -37.1(4) 1_555 1_555 1_555 1_555 yes
C(2) Ru(1) C(4) C(5) 82.7(4) 1_555 1_555 1_555 1_555 yes
C(2) Ru(1) C(4) C(7) -158.3(8) 1_555 1_555 1_555 1_555 yes
C(2) Ru(1) C(5) C(4) -77.6(4) 1_555 1_555 1_555 1_555 yes
C(2) C(1) Ru(1) C(3) 37.4(4) 1_555 1_555 1_555 1_555 yes
C(2) C(1) Ru(1) C(4) 78.5(4) 1_555 1_555 1_555 1_555 yes
C(2) C(1) Ru(1) C(5) 114.8(6) 1_555 1_555 1_555 1_555 yes
C(2) C(1) C(5) C(4) 0.4(8) 1_555 1_555 1_555 1_555 yes
C(2) C(3) Ru(1) C(4) -118.0(6) 1_555 1_555 1_555 1_555 yes
C(2) C(3) Ru(1) C(5) -82.6(4) 1_555 1_555 1_555 1_555 yes
C(2) C(3) C(4) C(5) 3.6(7) 1_555 1_555 1_555 1_555 yes
C(2) C(3) C(4) C(7) -163.9(6) 1_555 1_555 1_555 1_555 yes
C(3) Ru(1) P(1) C(13) 57.9(5) 1_555 1_555 1_555 1_555 yes
C(3) Ru(1) P(1) C(14) 176.3(5) 1_555 1_555 1_555 1_555 yes
C(3) Ru(1) P(1) C(20) -61.4(5) 1_555 1_555 1_555 1_555 yes
C(3) Ru(1) C(1) C(5) -77.4(5) 1_555 1_555 1_555 1_555 yes
C(3) Ru(1) C(1) C(11) 160.4(6) 1_555 1_555 1_555 1_555 yes
C(3) Ru(1) C(2) C(6) 123.4(9) 1_555 1_555 1_555 1_555 yes
C(3) Ru(1) C(4) C(5) 119.7(6) 1_555 1_555 1_555 1_555 yes
C(3) Ru(1) C(4) C(7) -121.2(9) 1_555 1_555 1_555 1_555 yes
C(3) Ru(1) C(5) C(4) -35.8(4) 1_555 1_555 1_555 1_555 yes
C(3) C(2) Ru(1) C(4) 36.4(4) 1_555 1_555 1_555 1_555 yes
C(3) C(2) Ru(1) C(5) 77.0(4) 1_555 1_555 1_555 1_555 yes
C(3) C(2) C(1) C(5) 1.7(7) 1_555 1_555 1_555 1_555 yes
C(3) C(2) C(1) C(11) -173.7(6) 1_555 1_555 1_555 1_555 yes
C(3) C(4) Ru(1) C(5) -119.7(6) 1_555 1_555 1_555 1_555 yes
C(3) C(4) C(7) C(8) 88.5(8) 1_555 1_555 1_555 1_555 yes
C(3) C(4) C(7) C(9) -153.7(7) 1_555 1_555 1_555 1_555 yes
C(3) C(4) C(7) C(10) -28.0(9) 1_555 1_555 1_555 1_555 yes
C(4) Ru(1) P(1) C(13) 96.2(3) 1_555 1_555 1_555 1_555 yes
C(4) Ru(1) P(1) C(14) -145.4(3) 1_555 1_555 1_555 1_555 yes
C(4) Ru(1) P(1) C(20) -23.1(3) 1_555 1_555 1_555 1_555 yes
C(4) Ru(1) C(1) C(5) -36.3(4) 1_555 1_555 1_555 1_555 yes
C(4) Ru(1) C(1) C(11) -158.6(6) 1_555 1_555 1_555 1_555 yes
C(4) Ru(1) C(2) C(6) 159.8(8) 1_555 1_555 1_555 1_555 yes
C(4) C(3) Ru(1) C(5) 35.4(4) 1_555 1_555 1_555 1_555 yes
C(4) C(3) C(2) C(6) 167.0(6) 1_555 1_555 1_555 1_555 yes
C(4) C(5) C(1) C(11) 175.9(6) 1_555 1_555 1_555 1_555 yes
C(5) Ru(1) P(1) C(13) 75.7(3) 1_555 1_555 1_555 1_555 yes
C(5) Ru(1) P(1) C(14) -165.9(3) 1_555 1_555 1_555 1_555 yes
C(5) Ru(1) P(1) C(20) -43.6(3) 1_555 1_555 1_555 1_555 yes
C(5) Ru(1) C(1) C(11) -122.3(8) 1_555 1_555 1_555 1_555 yes
C(5) Ru(1) C(2) C(6) -159.6(8) 1_555 1_555 1_555 1_555 yes
C(5) Ru(1) C(4) C(7) 119.1(9) 1_555 1_555 1_555 1_555 yes
C(5) C(1) C(2) C(6) -168.4(6) 1_555 1_555 1_555 1_555 yes
C(5) C(4) C(7) C(8) -76.8(9) 1_555 1_555 1_555 1_555 yes
C(5) C(4) C(7) C(9) 41.0(9) 1_555 1_555 1_555 1_555 yes
C(5) C(4) C(7) C(10) 166.7(7) 1_555 1_555 1_555 1_555 yes
C(6) C(2) C(1) C(11) 16(1) 1_555 1_555 1_555 1_555 yes
C(11) O(2) C(12) C(13) 57.0(7) 1_555 1_555 1_555 1_555 yes
C(12) C(13) P(1) C(14) 154.0(6) 1_555 1_555 1_555 1_555 yes
C(12) C(13) P(1) C(20) 50.9(6) 1_555 1_555 1_555 1_555 yes
C(13) P(1) C(14) C(15) -138.6(5) 1_555 1_555 1_555 1_555 yes
C(13) P(1) C(14) C(19) 40.2(6) 1_555 1_555 1_555 1_555 yes
C(13) P(1) C(20) C(21) 43.5(7) 1_555 1_555 1_555 1_555 yes
C(13) P(1) C(20) C(25) -138.2(6) 1_555 1_555 1_555 1_555 yes
C(14) P(1) C(20) C(21) -57.6(6) 1_555 1_555 1_555 1_555 yes
C(14) P(1) C(20) C(25) 120.8(6) 1_555 1_555 1_555 1_555 yes
C(14) C(15) C(16) C(17) 3(1) 1_555 1_555 1_555 1_555 yes
C(14) C(19) C(18) C(17) 0(1) 1_555 1_555 1_555 1_555 yes
C(15) C(14) P(1) C(20) -34.8(6) 1_555 1_555 1_555 1_555 yes
C(15) C(14) C(19) C(18) -1.0(10) 1_555 1_555 1_555 1_555 yes
C(15) C(16) C(17) C(18) -4(1) 1_555 1_555 1_555 1_555 yes
C(16) C(15) C(14) C(19) -0.4(10) 1_555 1_555 1_555 1_555 yes
C(16) C(17) C(18) C(19) 2(1) 1_555 1_555 1_555 1_555 yes
C(19) C(14) P(1) C(20) 144.0(5) 1_555 1_555 1_555 1_555 yes
C(20) C(21) C(22) C(23) 0(1) 1_555 1_555 1_555 1_555 yes
C(20) C(25) C(24) C(23) 0(1) 1_555 1_555 1_555 1_555 yes
C(21) C(20) C(25) C(24) 0(1) 1_555 1_555 1_555 1_555 yes
C(21) C(22) C(23) C(24) 0(1) 1_555 1_555 1_555 1_555 yes
C(22) C(21) C(20) C(25) 0(1) 1_555 1_555 1_555 1_555 yes
C(22) C(23) C(24) C(25) 0(1) 1_555 1_555 1_555 1_555 yes
C(26) C(27) C(28) C(29) 0(1) 1_555 1_555 1_555 1_555 yes
C(26) C(31) C(30) C(29) -1(1) 1_555 1_555 1_555 1_555 yes
C(27) C(26) C(31) C(30) 2(1) 1_555 1_555 1_555 1_555 yes
C(27) C(28) C(29) C(30) 0(1) 1_555 1_555 1_555 1_555 yes
C(28) C(27) C(26) C(31) -1(1) 1_555 1_555 1_555 1_555 yes
C(28) C(29) C(30) C(31) 0(1) 1_555 1_555 1_555 1_555 yes
C(32) C(33) C(34) C(35) 0(1) 1_555 1_555 1_555 1_555 yes
C(32) C(37) C(36) C(35) 0(1) 1_555 1_555 1_555 1_555 yes
C(33) C(32) C(37) C(36) 0(1) 1_555 1_555 1_555 1_555 yes
C(33) C(34) C(35) C(36) 0(1) 1_555 1_555 1_555 1_555 yes
C(34) C(33) C(32) C(37) 0(1) 1_555 1_555 1_555 1_555 yes
C(34) C(35) C(36) C(37) 0(1) 1_555 1_555 1_555 1_555 yes
C(38) C(39) C(40) C(41) 0(1) 1_555 1_555 1_555 1_555 yes
C(38) C(43) C(42) C(41) 0(1) 1_555 1_555 1_555 1_555 yes
C(39) C(38) C(43) C(42) -1(1) 1_555 1_555 1_555 1_555 yes
C(39) C(40) C(41) C(42) -2(1) 1_555 1_555 1_555 1_555 yes
C(40) C(39) C(38) C(43) 2(1) 1_555 1_555 1_555 1_555 yes
C(40) C(41) C(42) C(43) 2(1) 1_555 1_555 1_555 1_555 yes
